data_2022809
loop_
_publ_author_name
'Mammadova, Gunay Z.'
'Mertsalov, Dmitriy F.'
'Shchevnikov, Dmitriy M.'
'Grigoriev, Mikhail S.'
'Akkurt, Mehmet'
'Y\?ild\?ir\?im, Sema \"Ozt\"urk'
'Bhattarai, Ajaya'

_publ_section_title
;
 Crystal structures and Hirshfeld surface analyses of
 N,N-dimethylacetamide--1-(dimethyl-\l4-azanylidene)ethan-1-ol tribromide
 (1/1), N,N-dimethylacetamide--1-(dimethyl-\l4-azanylidene)ethan-1-ol
 dibromidoiodate (1/1) and
 N,N-dimethylacetamide--1-(dimethyl-\l4-azanylidene)ethan-1-ol
 dichloridoiodate (1/1)
;
_journal_coeditor_code YZ2034
_journal_issue 8
_journal_name_full 'Acta Crystallographica Section E Crystallographic Communications'
_journal_paper_doi 10.1107/S2056989023005509
_journal_volume 79
_journal_year 2023
_chemical_formula_iupac 'C4 H9 N1 O1, C4 H10 N1 O1 +, Br3 -'
_chemical_formula_moiety 'C4 H9 N1 O1, C4 H10 N1 O1 +, Br3 -'
_chemical_formula_sum 'C8 H19 Br3 N2 O2'
_chemical_formula_weight 414.98
_chemical_name_systematic
'<i>N</i>,<i>N</i>-Dimethylacetamide--1-(dimethyl-\l^4^-azanylidene)ethan-1-ol tribromide (1/1)'
_space_group_crystal_system monoclinic
_space_group_IT_number 14
_space_group_name_Hall '-P 2yn'
_space_group_name_H-M_alt 'P 1 21/n 1'
_atom_sites_solution_hydrogens mixed
_atom_sites_solution_primary dual
_audit_creation_method SHELXL-2018/3
_cell_angle_alpha 90
_cell_angle_beta 107.703(2)
_cell_angle_gamma 90
_cell_formula_units_Z 2
_cell_length_a 7.9009(4)
_cell_length_b 10.3466(6)
_cell_length_c 9.4948(5)
_cell_measurement_reflns_used 3187
_cell_measurement_temperature 100(2)
_cell_measurement_theta_max 34.74
_cell_measurement_theta_min 2.99
_cell_volume 739.42(7)
_computing_cell_refinement
;
SAINT (Bruker, 2013)
;
_computing_data_collection
;
APEX2 (Bruker, 2013)
;
_computing_data_reduction
;
SAINT (Bruker, 2013)
;
_computing_molecular_graphics
;
ORTEP-3 for Windows (Farrugia, 2012)
;
_computing_publication_material
;
PLATON (Spek, 2020)
;
_computing_structure_refinement
;
SHELXL (Sheldrick, 2015b)
;
_computing_structure_solution
;
SHELXT (Sheldrick, 2015a)
;
_diffrn_ambient_temperature 100(2)
_diffrn_measured_fraction_theta_full 0.996
_diffrn_measured_fraction_theta_max 0.991
_diffrn_measurement_device_type 'Bruker Kappa APEXII area-detector'
_diffrn_measurement_method '\w- and \f-scans'
_diffrn_radiation_type MoK\a
_diffrn_radiation_wavelength 0.71073
_diffrn_reflns_av_R_equivalents 0.0261
_diffrn_reflns_av_unetI/netI 0.0262
_diffrn_reflns_limit_h_max 12
_diffrn_reflns_limit_h_min -12
_diffrn_reflns_limit_k_max 16
_diffrn_reflns_limit_k_min -16
_diffrn_reflns_limit_l_max 15
_diffrn_reflns_limit_l_min -15
_diffrn_reflns_number 11995
_diffrn_reflns_theta_full 25.242
_diffrn_reflns_theta_max 35.003
_diffrn_reflns_theta_min 4.472
_exptl_absorpt_coefficient_mu 8.171
_exptl_absorpt_correction_T_max 0.394
_exptl_absorpt_correction_T_min 0.315
_exptl_absorpt_correction_type multi-scan
_exptl_absorpt_process_details
;
(SADABS; Bruker, 2008)
;
_exptl_crystal_colour orange
_exptl_crystal_density_diffrn 1.864
_exptl_crystal_description fragment
_exptl_crystal_F_000 404
_exptl_crystal_size_max 0.240
_exptl_crystal_size_mid 0.200
_exptl_crystal_size_min 0.140
_refine_diff_density_max 0.429
_refine_diff_density_min -0.784
_refine_ls_extinction_method none
_refine_ls_goodness_of_fit_ref 1.013
_refine_ls_hydrogen_treatment constr
_refine_ls_matrix_type full
_refine_ls_number_parameters 73
_refine_ls_number_reflns 3239
_refine_ls_number_restraints 0
_refine_ls_restrained_S_all 1.013
_refine_ls_R_factor_all 0.0429
_refine_ls_R_factor_gt 0.0247
_refine_ls_shift/su_max 0.002
_refine_ls_shift/su_mean 0.000
_refine_ls_structure_factor_coef Fsqd
_refine_ls_weighting_details 'w=1/[\s^2^(Fo^2^)+(0.0249P)^2^+0.0334P] where P=(Fo^2^+2Fc^2^)/3'
_refine_ls_weighting_scheme calc
_refine_ls_wR_factor_gt 0.0511
_refine_ls_wR_factor_ref 0.0555
_reflns_number_gt 2402
_reflns_number_total 3239
_reflns_threshold_expression 'I > 2\s(I)'
_cod_data_source_file yz2034sup1.cif
_cod_data_source_block I
_cod_original_sg_symbol_H-M 'P 21/n'
_cod_database_code 2022809
_shelx_space_group_comment
;
The symmetry employed for this shelxl refinement is uniquely defined
by the following loop, which should always be used as a source of
symmetry information in preference to the above space-group names.
They are only intended as comments.
;
_shelx_estimated_absorpt_t_min 0.244
_shelx_estimated_absorpt_t_max 0.394

loop_
_space_group_symop_operation_xyz
'x, y, z'
'-x+1/2, y+1/2, -z+1/2'
'-x, -y, -z'
'x-1/2, -y-1/2, z-1/2'

loop_
_atom_site_type_symbol
_atom_site_label
_atom_site_fract_x
_atom_site_fract_y
_atom_site_fract_z
_atom_site_U_iso_or_equiv
_atom_site_adp_type
_atom_site_calc_flag
_atom_site_occupancy
_atom_site_disorder_assembly
_atom_site_disorder_group
Br Br1 0.500000 0.500000 0.500000 0.01461(5) Uani d 1 . .
Br Br2 0.26135(2) 0.50973(2) 0.62805(2) 0.02228(5) Uani d 1 . .
O O1 0.85472(13) 0.45244(10) 0.98120(11) 0.0190(2) Uani d 1 . .
H H1 1.000000 0.500000 1.000000 0.029 Uiso d 1 . .
N N1 0.66034(15) 0.29961(10) 0.87188(13) 0.0153(2) Uani d 1 . .
C C1 0.80749(18) 0.36364(12) 0.88341(15) 0.0146(2) Uani d 1 . .
C C2 0.91855(19) 0.33325(14) 0.78479(16) 0.0193(3) Uani d 1 . .
H H2A 1.028724 0.383619 0.816158 0.029 Uiso calc 1 . .
H H2B 0.852428 0.355410 0.682486 0.029 Uiso calc 1 . .
H H2C 0.947123 0.240846 0.791228 0.029 Uiso calc 1 . .
C C3 0.55467(19) 0.32410(14) 0.97137(17) 0.0198(3) Uani d 1 . .
H H3A 0.624789 0.374837 1.056242 0.030 Uiso calc 1 . .
H H3B 0.521000 0.241642 1.006057 0.030 Uiso calc 1 . .
H H3C 0.447312 0.372248 0.918561 0.030 Uiso calc 1 . .
C C4 0.5868(2) 0.20268(14) 0.75764(17) 0.0214(3) Uani d 1 . .
H H4A 0.658131 0.199738 0.689389 0.032 Uiso calc 1 . .
H H4B 0.464005 0.225520 0.703018 0.032 Uiso calc 1 . .
H H4C 0.589038 0.117778 0.803936 0.032 Uiso calc 1 . .

loop_
_atom_site_aniso_label
_atom_site_aniso_U_11
_atom_site_aniso_U_22
_atom_site_aniso_U_33
_atom_site_aniso_U_12
_atom_site_aniso_U_13
_atom_site_aniso_U_23
Br1 0.01420(9) 0.01516(8) 0.01360(8) 0.00133(6) 0.00293(7) -0.00072(6)
Br2 0.01914(8) 0.02903(8) 0.02132(8) 0.00196(6) 0.01013(6) -0.00041(6)
O1 0.0217(5) 0.0179(4) 0.0149(5) -0.0066(4) 0.0018(4) -0.0020(4)
N1 0.0183(6) 0.0141(5) 0.0135(5) -0.0035(4) 0.0050(5) -0.0023(4)
C1 0.0168(6) 0.0132(5) 0.0116(6) 0.0002(5) 0.0009(5) 0.0037(4)
C2 0.0210(7) 0.0196(6) 0.0184(7) -0.0002(5) 0.0078(6) 0.0016(5)
C3 0.0205(7) 0.0214(6) 0.0200(7) -0.0025(5) 0.0098(6) -0.0021(5)
C4 0.0255(7) 0.0186(6) 0.0191(7) -0.0073(5) 0.0056(6) -0.0063(5)

loop_
_atom_type_symbol
_atom_type_description
_atom_type_scat_dispersion_real
_atom_type_scat_dispersion_imag
_atom_type_scat_source
C C 0.0033 0.0016 'International Tables Vol C Tables 4.2.6.8 and 6.1.1.4'
H H 0.0000 0.0000 'International Tables Vol C Tables 4.2.6.8 and 6.1.1.4'
N N 0.0061 0.0033 'International Tables Vol C Tables 4.2.6.8 and 6.1.1.4'
O O 0.0106 0.0060 'International Tables Vol C Tables 4.2.6.8 and 6.1.1.4'
Br Br -0.2901 2.4595 'International Tables Vol C Tables 4.2.6.8 and 6.1.1.4'

loop_
_geom_angle_atom_site_label_1
_geom_angle_atom_site_label_2
_geom_angle_atom_site_label_3
_geom_angle_site_symmetry_1
_geom_angle_site_symmetry_3
_geom_angle
_geom_angle_publ_flag
Br2 Br1 Br2 3_666 . 180.0 ?
C1 O1 H1 . . 116.95 ?
C1 N1 C3 . . 121.62(11) ?
C1 N1 C4 . . 123.36(12) ?
C3 N1 C4 . . 115.00(11) ?
O1 C1 N1 . . 118.58(12) ?
O1 C1 C2 . . 120.50(12) ?
N1 C1 C2 . . 120.92(12) ?
C1 C2 H2A . . 109.5 ?
C1 C2 H2B . . 109.5 ?
H2A C2 H2B . . 109.5 ?
C1 C2 H2C . . 109.5 ?
H2A C2 H2C . . 109.5 ?
H2B C2 H2C . . 109.5 ?
N1 C3 H3A . . 109.5 ?
N1 C3 H3B . . 109.5 ?
H3A C3 H3B . . 109.5 ?
N1 C3 H3C . . 109.5 ?
H3A C3 H3C . . 109.5 ?
H3B C3 H3C . . 109.5 ?
N1 C4 H4A . . 109.5 ?
N1 C4 H4B . . 109.5 ?
H4A C4 H4B . . 109.5 ?
N1 C4 H4C . . 109.5 ?
H4A C4 H4C . . 109.5 ?
H4B C4 H4C . . 109.5 ?

loop_
_geom_bond_atom_site_label_1
_geom_bond_atom_site_label_2
_geom_bond_site_symmetry_2
_geom_bond_distance
_geom_bond_publ_flag
Br1 Br2 3_666 2.53725(17) ?
Br1 Br2 . 2.53725(18) ?
O1 C1 . 1.2786(16) ?
O1 H1 . 1.2112 ?
N1 C1 . 1.3134(17) ?
N1 C3 . 1.4605(18) ?
N1 C4 . 1.4618(18) ?
C1 C2 . 1.4984(19) ?
C2 H2A . 0.9800 ?
C2 H2B . 0.9800 ?
C2 H2C . 0.9800 ?
C3 H3A . 0.9800 ?
C3 H3B . 0.9800 ?
C3 H3C . 0.9800 ?
C4 H4A . 0.9800 ?
C4 H4B . 0.9800 ?
C4 H4C . 0.9800 ?

loop_
_geom_hbond_atom_site_label_D
_geom_hbond_atom_site_label_H
_geom_hbond_atom_site_label_A
_geom_hbond_site_symmetry_A
_geom_hbond_distance_DH
_geom_hbond_distance_HA
_geom_hbond_distance_DA
_geom_hbond_angle_DHA
_geom_hbond_publ_flag
C2 H2A O1 3_767 0.98 2.52 3.2622(18) 132.4 yes
C2 H2B Br2 3_666 0.98 3.14 4.0788(15) 161.8 yes
C2 H2C Br1 2_646 0.98 3.13 3.9596(14) 143.1 yes
C3 H3A Br2 3_667 0.98 3.10 4.0216(15) 158.2 yes
C3 H3C Br2 . 0.98 3.05 3.8847(15) 143.4 yes
O1 H1 O1 3_767 1.21 1.21 2.4224(15) 180 yes
C3 H3A O1 . 0.98 2.29 2.6940(19) 104 no

loop_
_geom_torsion_atom_site_label_1
_geom_torsion_atom_site_label_2
_geom_torsion_atom_site_label_3
_geom_torsion_atom_site_label_4
_geom_torsion_site_symmetry_1
_geom_torsion_site_symmetry_2
_geom_torsion_site_symmetry_3
_geom_torsion_site_symmetry_4
_geom_torsion
_geom_torsion_publ_flag
C3 N1 C1 O1 . . . . -2.46(19) ?
C4 N1 C1 O1 . . . . 175.52(13) ?
C3 N1 C1 C2 . . . . 177.27(12) ?
C4 N1 C1 C2 . . . . -4.8(2) ?

_cod_database_fobs_code 2022809
